data_4101341
loop_
_publ_author_name
'Hayton, Trevor W'
'Boncella, James M'
'Scott, Brian L'
'Batista, Enrique R'
'Hay, P Jeffrey'

_publ_section_title
;
 Synthesis and reactivity of the imido analogues of the uranyl ion.
;
_journal_issue 32
_journal_name_full 'Journal of the American Chemical Society'
_journal_page_first 10549
_journal_page_last 10559
_journal_paper_doi 10.1021/ja0629155
_journal_volume 128
_journal_year 2006
_chemical_formula_sum 'C18 H28 I2 N4 U'
_chemical_formula_weight 792.27
_chemical_name_systematic
; 
 ? 
;
_space_group_IT_number 14
_symmetry_cell_setting monoclinic
_symmetry_space_group_name_Hall '-P 2ybc'
_symmetry_space_group_name_H-M 'P 1 21/c 1'
_atom_sites_solution_hydrogens geom
_atom_sites_solution_primary direct
_atom_sites_solution_secondary difmap
_audit_creation_method SHELXL-97
_cell_angle_alpha 90.00
_cell_angle_beta 108.4950(10)
_cell_angle_gamma 90.00
_cell_formula_units_Z 2
_cell_length_a 8.2887(7)
_cell_length_b 15.6397(12)
_cell_length_c 9.7391(8)
_cell_measurement_temperature 141(1)
_cell_volume 1197.30(17)
_computing_cell_refinement 'SAINT+, v. 7.06 (Bruker AXS, 2001)'
_computing_data_collection 'APEX II, v. 1.08 (Bruker AXS, 2003)'
_computing_data_reduction 'SAINT+, v. 7.06 (Bruker AXS, 2001)'
_computing_molecular_graphics 'SHELXTL, v. 6.10, (Bruker AXS, 2000)'
_computing_publication_material 'SHELXTL, v. 6.10, (Bruker AXS, 2000)'
_computing_structure_refinement 'SHELXL-97 (Sheldrick, 1997)'
_computing_structure_solution 'SHELXS-97 (Sheldrick, 1990)'
_diffrn_ambient_temperature 141(1)
_diffrn_measured_fraction_theta_full 1.000
_diffrn_measured_fraction_theta_max 0.933
_diffrn_measurement_device_type 'Bruker D8 with APEXII CCD'
_diffrn_measurement_method '\w scans'
_diffrn_radiation_monochromator graphite
_diffrn_radiation_source 'fine-focus sealed tube'
_diffrn_radiation_type MoK\a
_diffrn_radiation_wavelength 0.71073
_diffrn_reflns_av_R_equivalents 0.0285
_diffrn_reflns_av_sigmaI/netI 0.0253
_diffrn_reflns_limit_h_max 10
_diffrn_reflns_limit_h_min -11
_diffrn_reflns_limit_k_max 20
_diffrn_reflns_limit_k_min -21
_diffrn_reflns_limit_l_max 12
_diffrn_reflns_limit_l_min -13
_diffrn_reflns_number 13177
_diffrn_reflns_theta_full 25.00
_diffrn_reflns_theta_max 28.94
_diffrn_reflns_theta_min 2.56
_diffrn_standards_decay_% '< 2'
_diffrn_standards_interval_count 0
_diffrn_standards_interval_time 0
_diffrn_standards_number 0
_exptl_absorpt_coefficient_mu 9.365
_exptl_absorpt_correction_T_max 0.7058
_exptl_absorpt_correction_T_min 0.3539
_exptl_absorpt_correction_type multi-scan
_exptl_absorpt_process_details 'SADABS 2.03 (Sheldrick, 2001)'
_exptl_crystal_colour orange
_exptl_crystal_density_diffrn 2.198
_exptl_crystal_density_method 'not measured'
_exptl_crystal_description block
_exptl_crystal_F_000 724
_exptl_crystal_size_max 0.14
_exptl_crystal_size_mid 0.11
_exptl_crystal_size_min 0.04
_refine_diff_density_max 0.634
_refine_diff_density_min -0.471
_refine_diff_density_rms 0.110
_refine_ls_extinction_method none
_refine_ls_goodness_of_fit_ref 1.021
_refine_ls_hydrogen_treatment noref
_refine_ls_matrix_type full
_refine_ls_number_parameters 118
_refine_ls_number_reflns 2949
_refine_ls_number_restraints 0
_refine_ls_restrained_S_all 1.021
_refine_ls_R_factor_all 0.0236
_refine_ls_R_factor_gt 0.0174
_refine_ls_shift/su_max 0.001
_refine_ls_shift/su_mean 0.000
_refine_ls_structure_factor_coef Fsqd
_refine_ls_weighting_details 'calc w=1/[\s^2^(Fo^2^)+(0.0180P)^2^+0.0000P] where P=(Fo^2^+2Fc^2^)/3'
_refine_ls_weighting_scheme calc
_refine_ls_wR_factor_gt 0.0368
_refine_ls_wR_factor_ref 0.0376
_reflns_number_gt 2534
_reflns_number_total 2949
_reflns_threshold_expression >2sigma(I)
_cod_data_source_file ja0629155si20060426_075244.cif
_cod_data_source_block apx202
_cod_original_sg_symbol_H-M 'P 21/c'
_cod_database_code 4101341

loop_
_symmetry_equiv_pos_as_xyz
'x, y, z'
'-x, y+1/2, -z+1/2'
'-x, -y, -z'
'x, -y-1/2, z-1/2'

loop_
_atom_site_label
_atom_site_type_symbol
_atom_site_fract_x
_atom_site_fract_y
_atom_site_fract_z
_atom_site_U_iso_or_equiv
_atom_site_adp_type
_atom_site_occupancy
_atom_site_symmetry_multiplicity
_atom_site_calc_flag
_atom_site_refinement_flags
U1 U 1.0000 0.0000 1.0000 0.01527(4) Uani 1 2 d S
I1 I 0.75374(2) -0.136324(11) 0.825688(19) 0.02344(5) Uani 1 1 d .
N1 N 0.8368(3) 0.08208(13) 0.9280(2) 0.0173(5) Uani 1 1 d .
C2 C 0.5501(4) 0.1267(2) 0.9182(3) 0.0318(7) Uani 1 1 d .
H2A H 0.5126 0.0685 0.8995 0.048 Uiso 1 1 calc R
H2B H 0.4576 0.1645 0.8721 0.048 Uiso 1 1 calc R
H2C H 0.5879 0.1368 1.0207 0.048 Uiso 1 1 calc R
N2 N 1.1080(3) 0.02506(14) 0.7869(2) 0.0183(5) Uani 1 1 d .
C1 C 0.6968(3) 0.14286(17) 0.8582(3) 0.0213(6) Uani 1 1 d .
C9 C 1.1053(3) 0.10210(17) 0.7257(3) 0.0199(6) Uani 1 1 d .
H9 H 1.0648 0.1485 0.7647 0.024 Uiso 1 1 calc R
C3 C 0.7642(4) 0.23376(19) 0.8929(4) 0.0357(8) Uani 1 1 d .
H3A H 0.8084 0.2410 0.9960 0.054 Uiso 1 1 calc R
H3B H 0.6735 0.2738 0.8533 0.054 Uiso 1 1 calc R
H3C H 0.8532 0.2437 0.8513 0.054 Uiso 1 1 calc R
C5 C 1.1691(3) -0.04103(17) 0.7301(3) 0.0200(6) Uani 1 1 d .
H5 H 1.1709 -0.0949 0.7709 0.024 Uiso 1 1 calc R
C6 C 1.2291(3) -0.03245(19) 0.6143(3) 0.0229(6) Uani 1 1 d .
H6 H 1.2735 -0.0792 0.5795 0.028 Uiso 1 1 calc R
C8 C 1.1595(3) 0.11553(17) 0.6081(3) 0.0213(6) Uani 1 1 d .
H8 H 1.1543 0.1698 0.5677 0.026 Uiso 1 1 calc R
C7 C 1.2221(3) 0.04709(18) 0.5507(3) 0.0236(6) Uani 1 1 d .
H7 H 1.2588 0.0544 0.4706 0.028 Uiso 1 1 calc R
C4 C 0.6404(4) 0.12748(19) 0.6947(3) 0.0265(6) Uani 1 1 d .
H4A H 0.7354 0.1357 0.6598 0.040 Uiso 1 1 calc R
H4B H 0.5516 0.1670 0.6473 0.040 Uiso 1 1 calc R
H4C H 0.5989 0.0700 0.6743 0.040 Uiso 1 1 calc R

loop_
_atom_site_aniso_label
_atom_site_aniso_U_11
_atom_site_aniso_U_22
_atom_site_aniso_U_33
_atom_site_aniso_U_23
_atom_site_aniso_U_13
_atom_site_aniso_U_12
U1 0.01741(7) 0.01535(7) 0.01357(7) 0.00050(5) 0.00567(5) 0.00049(5)
I1 0.02774(10) 0.02067(10) 0.02052(10) -0.00035(7) 0.00569(8) -0.00627(8)
N1 0.0185(11) 0.0152(11) 0.0195(12) -0.0005(9) 0.0078(9) 0.0002(9)
C2 0.0218(15) 0.051(2) 0.0241(16) 0.0037(14) 0.0091(13) 0.0075(14)
N2 0.0188(11) 0.0205(11) 0.0155(12) 0.0019(9) 0.0054(9) 0.0007(9)
C1 0.0220(14) 0.0179(14) 0.0194(14) 0.0011(11) 0.0001(11) 0.0019(11)
C9 0.0200(13) 0.0188(13) 0.0192(14) -0.0018(11) 0.0037(11) -0.0003(11)
C3 0.0315(17) 0.0239(16) 0.045(2) -0.0051(15) 0.0031(15) 0.0073(14)
C5 0.0252(14) 0.0173(14) 0.0182(14) -0.0011(11) 0.0078(12) 0.0011(11)
C6 0.0259(15) 0.0235(14) 0.0197(15) -0.0011(12) 0.0077(12) 0.0027(12)
C8 0.0223(14) 0.0203(14) 0.0189(14) 0.0020(11) 0.0030(12) -0.0041(11)
C7 0.0228(14) 0.0324(17) 0.0160(14) 0.0020(12) 0.0068(12) -0.0048(13)
C4 0.0250(15) 0.0322(16) 0.0220(15) 0.0043(12) 0.0073(12) 0.0026(12)

loop_
_atom_type_symbol
_atom_type_description
_atom_type_scat_dispersion_real
_atom_type_scat_dispersion_imag
_atom_type_scat_source
C C 0.0033 0.0016 'International Tables Vol C Tables 4.2.6.8 and 6.1.1.4'
H H 0.0000 0.0000 'International Tables Vol C Tables 4.2.6.8 and 6.1.1.4'
N N 0.0061 0.0033 'International Tables Vol C Tables 4.2.6.8 and 6.1.1.4'
I I -0.4742 1.8119 'International Tables Vol C Tables 4.2.6.8 and 6.1.1.4'
U U -9.6767 9.6646 'International Tables Vol C Tables 4.2.6.8 and 6.1.1.4'

loop_
_geom_angle_atom_site_label_1
_geom_angle_atom_site_label_2
_geom_angle_atom_site_label_3
_geom_angle
_geom_angle_site_symmetry_1
_geom_angle_site_symmetry_3
N1 U1 N1 180.000(1) 3_757 .
N1 U1 N2 89.30(8) 3_757 3_757
N1 U1 N2 90.70(8) . 3_757
N1 U1 N2 90.70(8) 3_757 .
N1 U1 N2 89.30(8) . .
N2 U1 N2 180.0 3_757 .
N1 U1 I1 90.33(7) 3_757 .
N1 U1 I1 89.67(7) . .
N2 U1 I1 89.99(5) 3_757 .
N2 U1 I1 90.01(5) . .
N1 U1 I1 89.67(7) 3_757 3_757
N1 U1 I1 90.33(7) . 3_757
N2 U1 I1 90.01(5) 3_757 3_757
N2 U1 I1 89.99(5) . 3_757
I1 U1 I1 180.0 . 3_757
C1 N1 U1 174.54(18) . .
C9 N2 C5 117.6(2) . .
C9 N2 U1 122.79(17) . .
C5 N2 U1 119.62(18) . .
N1 C1 C3 108.4(2) . .
N1 C1 C2 108.6(2) . .
C3 C1 C2 110.5(3) . .
N1 C1 C4 108.1(2) . .
C3 C1 C4 110.3(2) . .
C2 C1 C4 110.8(2) . .
N2 C9 C8 123.0(2) . .
N2 C5 C6 122.9(3) . .
C5 C6 C7 118.7(3) . .
C9 C8 C7 118.9(3) . .
C8 C7 C6 118.9(3) . .

loop_
_geom_bond_atom_site_label_1
_geom_bond_atom_site_label_2
_geom_bond_distance
_geom_bond_site_symmetry_2
U1 N1 1.835(2) 3_757
U1 N1 1.835(2) .
U1 N2 2.538(2) 3_757
U1 N2 2.538(2) .
U1 I1 3.0652(2) .
U1 I1 3.0652(2) 3_757
N1 C1 1.488(3) .
C2 C1 1.528(4) .
N2 C9 1.341(3) .
N2 C5 1.345(3) .
C1 C3 1.526(4) .
C1 C4 1.529(4) .
C9 C8 1.373(4) .
C5 C6 1.376(4) .
C6 C7 1.383(4) .
C8 C7 1.382(4) .
